data_4081315
loop_
_publ_author_name
'Yamaguchi, Yu'
'Yamanishi, Katsunori'
'Kondo, Mitsuru'
'Tsukada, Naofumi'

_publ_section_title
;
 Synthesis of Dinuclear (\m-\h3-Allyl)palladium(I) and -platinum(I)
 Complexes Supported by Chelate-Bridging Ligands
;
_journal_issue 17
_journal_name_full Organometallics
_journal_page_first 4837
_journal_paper_doi 10.1021/om400557p
_journal_volume 32
_journal_year 2013
_chemical_formula_moiety 'C37 H32 N3 P Pd2'
_chemical_formula_sum 'C37 H32 N3 P Pd2'
_chemical_formula_weight 762.45
_space_group_IT_number 2
_symmetry_cell_setting triclinic
_symmetry_Int_Tables_number 2
_symmetry_space_group_name_Hall '-P 1'
_symmetry_space_group_name_H-M 'P -1'
_atom_sites_solution_hydrogens geom
_atom_sites_solution_primary direct
_atom_sites_solution_secondary difmap
_cell_angle_alpha 83.063(7)
_cell_angle_beta 87.631(7)
_cell_angle_gamma 61.778(5)
_cell_formula_units_Z 2
_cell_length_a 10.6381(17)
_cell_length_b 11.0479(16)
_cell_length_c 15.574(3)
_cell_measurement_reflns_used 4377
_cell_measurement_temperature 293
_cell_measurement_theta_max 27.49
_cell_measurement_theta_min 3.27
_cell_volume 1600.7(5)
_computing_cell_refinement CrystalClear
_computing_data_collection 'CrystalClear (Rigaku/MSC Inc., 2006)'
_computing_data_reduction CrystalClear
_computing_molecular_graphics 'CrystalStructure 4.0'
_computing_publication_material 'CrystalStructure 4.0 (Rigaku, 2010)'
_computing_structure_refinement 'SHELXL97 (Sheldrick, 2008)'
_computing_structure_solution 'SHELXS97 (Sheldrick, 2008)'
_diffrn_ambient_temperature 293
_diffrn_detector_area_resol_mean 7.314
_diffrn_measured_fraction_theta_full 0.962
_diffrn_measured_fraction_theta_max 0.962
_diffrn_measurement_device_type 'Rigaku Mercury70'
_diffrn_measurement_method \w
_diffrn_radiation_type 'Mo K\a'
_diffrn_radiation_wavelength 0.71070
_diffrn_reflns_av_R_equivalents 0.0440
_diffrn_reflns_limit_h_max 12
_diffrn_reflns_limit_h_min -12
_diffrn_reflns_limit_k_max 13
_diffrn_reflns_limit_k_min -12
_diffrn_reflns_limit_l_max 13
_diffrn_reflns_limit_l_min -18
_diffrn_reflns_number 10061
_diffrn_reflns_theta_full 25.00
_diffrn_reflns_theta_max 25.00
_diffrn_standards_number 0
_exptl_absorpt_coefficient_mu 1.205
_exptl_absorpt_correction_T_max 0.786
_exptl_absorpt_correction_T_min 0.576
_exptl_absorpt_correction_type multi-scan
_exptl_absorpt_process_details 'REQAB (Rigaku, 1998)'
_exptl_crystal_colour yellow
_exptl_crystal_density_diffrn 1.582
_exptl_crystal_density_method 'not measured'
_exptl_crystal_description prism
_exptl_crystal_F_000 764.00
_exptl_crystal_size_max 0.200
_exptl_crystal_size_mid 0.200
_exptl_crystal_size_min 0.200
_refine_diff_density_max 2.400
_refine_diff_density_min -1.530
_refine_ls_extinction_method none
_refine_ls_goodness_of_fit_ref 1.016
_refine_ls_hydrogen_treatment constr
_refine_ls_number_parameters 363
_refine_ls_number_reflns 5425
_refine_ls_number_restraints 30
_refine_ls_R_factor_gt 0.0677
_refine_ls_shift/su_max 0.001
_refine_ls_structure_factor_coef Fsqd
_refine_ls_weighting_details 'w = 1/[\s^2^(Fo^2^)+(0.0010P)^2^+15.0000P] where P=(Fo^2^+2Fc^2^)/3'
_refine_ls_weighting_scheme calc
_refine_ls_wR_factor_ref 0.1442
_reflns_number_gt 4243
_reflns_number_total 5425
_reflns_threshold_expression F^2^>2.0\s(F^2^)
_cod_data_source_file om400557p_si_002.cif
_cod_data_source_block complex4_Pd2(allyl)(dpqfam)
_cod_original_cell_volume 1600.8(5)
_cod_database_code 4081315

loop_
_symmetry_equiv_pos_site_id
_symmetry_equiv_pos_as_xyz
1 +X,+Y,+Z
2 -X,-Y,-Z

loop_
_atom_site_label
_atom_site_type_symbol
_atom_site_fract_x
_atom_site_fract_y
_atom_site_fract_z
_atom_site_U_iso_or_equiv
_atom_site_adp_type
_atom_site_occupancy
_atom_site_symmetry_multiplicity
_atom_site_calc_flag
_atom_site_refinement_flags
Pd(1) Pd 0.74519(6) 0.75217(6) 0.50288(4) 0.04897(18) Uani 1.0 2 d .
Pd(2) Pd 0.61990(6) 0.91672(6) 0.36535(3) 0.04823(18) Uani 1.0 2 d .
P(1) P 0.5607(2) 0.9949(3) 0.22559(12) 0.0497(5) Uani 1.0 2 d .
N(1) N 0.8739(8) 0.5615(7) 0.5767(4) 0.0564(17) Uani 1.0 2 d .
N(2) N 0.6717(7) 0.6228(6) 0.4589(4) 0.0459(14) Uani 1.0 2 d .
N(3) N 0.5531(6) 0.7704(6) 0.3378(4) 0.0433(13) Uani 1.0 2 d .
C(1) C 0.9644(15) 0.5409(10) 0.6330(5) 0.098(5) Uani 1.0 2 d .
C(2) C 1.0522(9) 0.4063(10) 0.6836(6) 0.065(3) Uani 1.0 2 d .
C(3) C 1.0191(9) 0.3036(10) 0.6753(6) 0.066(3) Uani 1.0 2 d .
C(4) C 0.9081(9) 0.3290(9) 0.6168(5) 0.056(2) Uani 1.0 2 d .
C(5) C 0.8386(8) 0.4594(8) 0.5686(5) 0.0497(17) Uani 1.0 2 d .
C(6) C 0.8667(10) 0.2288(10) 0.6046(6) 0.070(3) Uani 1.0 2 d .
C(7) C 0.7605(11) 0.2589(10) 0.5460(6) 0.071(3) Uani 1.0 2 d .
C(8) C 0.6927(10) 0.3889(10) 0.4967(6) 0.065(3) Uani 1.0 2 d .
C(9) C 0.7304(8) 0.4908(8) 0.5050(5) 0.0497(17) Uani 1.0 2 d .
C(10) C 0.6002(8) 0.6493(8) 0.3861(5) 0.0488(17) Uani 1.0 2 d .
C(11) C 0.4731(8) 0.7970(8) 0.2624(5) 0.0466(17) Uani 1.0 2 d .
C(12) C 0.3974(9) 0.7269(10) 0.2469(6) 0.063(3) Uani 1.0 2 d .
C(13) C 0.3178(10) 0.7639(11) 0.1707(6) 0.074(3) Uani 1.0 2 d .
C(14) C 0.3082(10) 0.8683(11) 0.1090(6) 0.069(3) Uani 1.0 2 d .
C(15) C 0.3806(9) 0.9391(9) 0.1252(5) 0.059(2) Uani 1.0 2 d .
C(16) C 0.4620(8) 0.9059(8) 0.2003(5) 0.0450(16) Uani 1.0 2 d .
C(17) C 0.7140(8) 0.9324(8) 0.1551(5) 0.0463(16) Uani 1.0 2 d .
C(18) C 0.7532(9) 0.8203(9) 0.1103(6) 0.061(2) Uani 1.0 2 d .
C(19) C 0.8783(10) 0.7707(10) 0.0633(7) 0.074(3) Uani 1.0 2 d .
C(20) C 0.9634(9) 0.8329(11) 0.0595(6) 0.072(3) Uani 1.0 2 d .
C(21) C 0.9244(10) 0.9456(10) 0.1053(6) 0.069(3) Uani 1.0 2 d .
C(22) C 0.8019(9) 0.9950(9) 0.1522(5) 0.059(2) Uani 1.0 2 d .
C(23) C 0.4567(8) 1.1732(8) 0.1785(5) 0.0529(18) Uani 1.0 2 d .
C(24) C 0.4606(10) 1.2139(10) 0.0921(6) 0.072(3) Uani 1.0 2 d .
C(25) C 0.3780(12) 1.3529(10) 0.0592(7) 0.088(4) Uani 1.0 2 d .
C(26) C 0.2895(13) 1.4467(11) 0.1130(9) 0.098(4) Uani 1.0 2 d .
C(27) C 0.2858(13) 1.4071(11) 0.1996(9) 0.096(4) Uani 1.0 2 d .
C(28) C 0.3684(10) 1.2700(10) 0.2332(7) 0.075(3) Uani 1.0 2 d .
C(29) C 0.6855(9) 1.0471(9) 0.4096(5) 0.0553(19) Uani 1.0 2 d .
C(30) C 0.6873(9) 0.9841(9) 0.4957(5) 0.057(2) Uani 1.0 2 d .
C(31) C 0.8092(9) 0.8850(9) 0.5447(6) 0.0544(19) Uani 1.0 2 d .
C(32) C 0.9815(14) 0.8096(13) 0.7656(8) 0.114(5) Uiso 1.0 2 d .
C(33) C 0.9911(15) 0.7169(13) 0.8345(8) 0.128(5) Uiso 1.0 2 d .
C(34) C 1.1207(15) 0.6065(14) 0.8598(9) 0.146(6) Uiso 1.0 2 d .
C(35) C 1.2439(17) 0.5867(15) 0.8166(9) 0.154(7) Uiso 1.0 2 d .
C(36) C 1.2322(14) 0.6818(13) 0.7464(8) 0.127(5) Uiso 1.0 2 d .
C(37) C 1.1017(13) 0.7894(13) 0.7231(8) 0.114(5) Uiso 1.0 2 d .
H(1) H 0.9771 0.6155 0.6437 0.1170 Uiso 1.0 2 calc R
H(2) H 1.1268 0.3923 0.7194 0.0776 Uiso 1.0 2 calc R
H(3) H 1.0685 0.2176 0.7076 0.0789 Uiso 1.0 2 calc R
H(6) H 0.9115 0.1420 0.6363 0.0837 Uiso 1.0 2 calc R
H(7) H 0.7329 0.1924 0.5387 0.0853 Uiso 1.0 2 calc R
H(8) H 0.6206 0.4069 0.4575 0.0784 Uiso 1.0 2 calc R
H(10) H 0.5821 0.5817 0.3681 0.0585 Uiso 1.0 2 calc R
H(12) H 0.4003 0.6562 0.2871 0.0752 Uiso 1.0 2 calc R
H(13) H 0.2687 0.7159 0.1609 0.0885 Uiso 1.0 2 calc R
H(14) H 0.2548 0.8904 0.0584 0.0826 Uiso 1.0 2 calc R
H(15) H 0.3749 1.0108 0.0848 0.0711 Uiso 1.0 2 calc R
H(18) H 0.6959 0.7776 0.1114 0.0727 Uiso 1.0 2 calc R
H(19) H 0.9046 0.6939 0.0340 0.0886 Uiso 1.0 2 calc R
H(20) H 1.0458 0.8005 0.0269 0.0867 Uiso 1.0 2 calc R
H(21) H 0.9822 0.9878 0.1041 0.0823 Uiso 1.0 2 calc R
H(22) H 0.7770 1.0706 0.1824 0.0705 Uiso 1.0 2 calc R
H(24) H 0.5180 1.1494 0.0555 0.0870 Uiso 1.0 2 calc R
H(25) H 0.3830 1.3815 0.0010 0.1062 Uiso 1.0 2 calc R
H(26) H 0.2315 1.5380 0.0905 0.1175 Uiso 1.0 2 calc R
H(27) H 0.2278 1.4721 0.2358 0.1149 Uiso 1.0 2 calc R
H(28) H 0.3651 1.2427 0.2918 0.0895 Uiso 1.0 2 calc R
H(29A) H 0.7722 1.0231 0.3805 0.08(3) Uiso 1.0 2 d .
H(29B) H 0.6008 1.1114 0.3807 0.15(6) Uiso 1.0 2 d .
H(30) H 0.5971 1.0111 0.5218 0.07(3) Uiso 1.0 2 d .
H(31A) H 0.9006 0.8550 0.5209 0.08(3) Uiso 1.0 2 d .
H(31B) H 0.8020 0.8481 0.6007 0.14(5) Uiso 1.0 2 d .
H(32) H 0.8941 0.8849 0.7482 0.1372 Uiso 1.0 2 calc R
H(33) H 0.9095 0.7285 0.8646 0.1531 Uiso 1.0 2 calc R
H(34) H 1.1257 0.5438 0.9069 0.1750 Uiso 1.0 2 calc R
H(35) H 1.3318 0.5122 0.8340 0.1850 Uiso 1.0 2 calc R
H(36) H 1.3126 0.6720 0.7156 0.1527 Uiso 1.0 2 calc R
H(37) H 1.0951 0.8521 0.6756 0.1374 Uiso 1.0 2 calc R

loop_
_atom_site_aniso_label
_atom_site_aniso_U_11
_atom_site_aniso_U_22
_atom_site_aniso_U_33
_atom_site_aniso_U_12
_atom_site_aniso_U_13
_atom_site_aniso_U_23
Pd(1) 0.0541(4) 0.0565(4) 0.0425(3) -0.0307(3) -0.0045(3) -0.0057(3)
Pd(2) 0.0545(4) 0.0554(4) 0.0406(3) -0.0302(3) -0.0021(3) -0.0060(3)
P(1) 0.0507(11) 0.0592(12) 0.0411(10) -0.0277(10) -0.0032(8) -0.0032(9)
N(1) 0.068(5) 0.071(5) 0.033(3) -0.033(4) -0.007(3) -0.010(3)
N(2) 0.048(4) 0.044(4) 0.046(4) -0.023(3) -0.008(3) -0.001(3)
N(3) 0.045(4) 0.055(4) 0.036(3) -0.027(3) -0.006(3) -0.008(3)
C(1) 0.241(15) 0.082(7) 0.022(4) -0.120(9) 0.004(6) -0.006(4)
C(2) 0.048(5) 0.078(6) 0.056(5) -0.020(5) -0.012(4) -0.002(5)
C(3) 0.059(5) 0.060(6) 0.060(5) -0.015(5) -0.008(4) 0.003(4)
C(4) 0.053(5) 0.055(5) 0.047(4) -0.016(4) 0.005(4) 0.000(4)
C(5) 0.057(5) 0.054(5) 0.045(4) -0.030(4) -0.003(4) -0.010(4)
C(6) 0.076(6) 0.053(5) 0.072(6) -0.025(5) 0.003(5) -0.001(5)
C(7) 0.089(7) 0.062(6) 0.072(6) -0.043(6) 0.001(5) -0.007(5)
C(8) 0.075(6) 0.070(6) 0.062(5) -0.044(5) -0.003(5) -0.002(5)
C(9) 0.055(5) 0.045(4) 0.050(4) -0.023(4) -0.005(4) -0.005(4)
C(10) 0.048(4) 0.057(5) 0.047(4) -0.028(4) -0.004(4) -0.003(4)
C(11) 0.044(4) 0.061(5) 0.036(4) -0.026(4) -0.001(3) -0.008(4)
C(12) 0.063(5) 0.086(7) 0.056(5) -0.051(5) -0.011(4) 0.000(5)
C(13) 0.069(6) 0.100(8) 0.072(6) -0.054(6) -0.008(5) -0.016(6)
C(14) 0.071(6) 0.100(7) 0.048(5) -0.050(6) -0.015(4) -0.004(5)
C(15) 0.059(5) 0.064(5) 0.052(5) -0.028(5) -0.006(4) 0.002(4)
C(16) 0.043(4) 0.048(4) 0.045(4) -0.022(4) -0.004(3) -0.005(3)
C(17) 0.045(4) 0.051(5) 0.041(4) -0.022(4) -0.006(3) -0.001(3)
C(18) 0.066(6) 0.063(6) 0.060(5) -0.035(5) 0.010(4) -0.016(4)
C(19) 0.071(6) 0.065(6) 0.079(7) -0.024(5) 0.020(5) -0.027(5)
C(20) 0.047(5) 0.085(7) 0.070(6) -0.022(5) 0.008(4) 0.001(5)
C(21) 0.058(5) 0.075(6) 0.076(6) -0.036(5) 0.004(5) -0.000(5)
C(22) 0.058(5) 0.072(6) 0.052(5) -0.036(5) -0.003(4) -0.002(4)
C(23) 0.049(5) 0.046(5) 0.053(5) -0.014(4) -0.002(4) -0.001(4)
C(24) 0.063(6) 0.063(6) 0.050(5) 0.003(5) -0.004(4) -0.001(4)
C(25) 0.104(9) 0.054(6) 0.078(7) -0.015(6) -0.004(6) 0.000(5)
C(26) 0.099(9) 0.047(6) 0.117(10) -0.009(6) -0.021(8) 0.003(6)
C(27) 0.092(8) 0.061(7) 0.113(10) -0.019(6) 0.019(7) -0.017(7)
C(28) 0.075(6) 0.056(6) 0.085(7) -0.026(5) 0.018(5) -0.011(5)
C(29) 0.061(5) 0.062(5) 0.052(5) -0.036(5) -0.008(4) -0.006(4)
C(30) 0.065(5) 0.067(6) 0.056(5) -0.043(5) 0.004(4) -0.016(4)
C(31) 0.059(5) 0.057(5) 0.056(5) -0.032(4) -0.005(4) -0.017(4)

loop_
_atom_type_symbol
_atom_type_description
_atom_type_scat_dispersion_real
_atom_type_scat_dispersion_imag
_atom_type_scat_source
C C 0.0033 0.0016
;
International Tables for Crystallography
(1992, Vol. C, Tables 4.2.6.8 and 6.1.1.4)
;
H H 0.0000 0.0000
;
International Tables for Crystallography
(1992, Vol. C, Table 6.1.1.4)
;
N N 0.0061 0.0033
;
International Tables for Crystallography
(1992, Vol. C, Tables 4.2.6.8 and 6.1.1.4)
;
P P 0.1023 0.0942
;
International Tables for Crystallography
(1992, Vol. C, Tables 4.2.6.8 and 6.1.1.4)
;
Pd Pd -0.9988 1.0072
;
International Tables for Crystallography
(1992, Vol. C, Tables 4.2.6.8 and 6.1.1.4)
;

loop_
_geom_angle_atom_site_label_1
_geom_angle_atom_site_label_2
_geom_angle_atom_site_label_3
_geom_angle
_geom_angle_publ_flag
Pd(2) Pd(1) N(1) 156.53(19) yes
Pd(2) Pd(1) N(2) 85.10(15) yes
Pd(2) Pd(1) C(30) 60.6(2) yes
Pd(2) Pd(1) C(31) 93.3(2) yes
N(1) Pd(1) N(2) 78.3(3) yes
N(1) Pd(1) C(30) 139.9(4) yes
N(1) Pd(1) C(31) 103.7(4) yes
N(2) Pd(1) C(30) 140.9(3) yes
N(2) Pd(1) C(31) 177.8(3) yes
C(30) Pd(1) C(31) 37.0(3) yes
Pd(1) Pd(2) P(1) 160.54(6) yes
Pd(1) Pd(2) N(3) 87.36(14) yes
Pd(1) Pd(2) C(29) 85.5(2) yes
P(1) Pd(2) N(3) 82.43(16) yes
P(1) Pd(2) C(29) 105.4(3) yes
N(3) Pd(2) C(29) 172.1(3) yes
Pd(2) P(1) C(16) 102.1(3) yes
Pd(2) P(1) C(17) 112.9(3) yes
Pd(2) P(1) C(23) 127.5(3) yes
C(16) P(1) C(17) 104.5(4) yes
C(16) P(1) C(23) 105.9(4) yes
C(17) P(1) C(23) 101.8(4) yes
Pd(1) N(1) C(1) 125.7(8) yes
Pd(1) N(1) C(5) 114.9(5) yes
C(1) N(1) C(5) 118.8(8) yes
Pd(1) N(2) C(9) 113.5(6) yes
Pd(1) N(2) C(10) 124.9(6) yes
C(9) N(2) C(10) 120.4(8) yes
Pd(2) N(3) C(10) 120.5(6) yes
Pd(2) N(3) C(11) 119.0(6) yes
C(10) N(3) C(11) 120.0(8) yes
N(1) C(1) C(2) 124.3(12) yes
C(1) C(2) C(3) 116.8(10) yes
C(2) C(3) C(4) 119.2(8) yes
C(3) C(4) C(5) 118.1(10) yes
C(3) C(4) C(6) 122.9(8) yes
C(5) C(4) C(6) 119.0(8) yes
N(1) C(5) C(4) 122.2(8) yes
N(1) C(5) C(9) 116.3(7) yes
C(4) C(5) C(9) 121.4(9) yes
C(4) C(6) C(7) 120.1(8) yes
C(6) C(7) C(8) 120.8(12) yes
C(7) C(8) C(9) 121.7(10) yes
N(2) C(9) C(5) 116.4(9) yes
N(2) C(9) C(8) 126.6(8) yes
C(5) C(9) C(8) 116.9(7) yes
N(2) C(10) N(3) 121.5(9) yes
N(3) C(11) C(12) 124.0(8) yes
N(3) C(11) C(16) 117.9(9) yes
C(12) C(11) C(16) 118.0(7) yes
C(11) C(12) C(13) 119.4(10) yes
C(12) C(13) C(14) 123.0(12) yes
C(13) C(14) C(15) 117.6(9) yes
C(14) C(15) C(16) 121.7(9) yes
P(1) C(16) C(11) 115.7(6) yes
P(1) C(16) C(15) 124.0(7) yes
C(11) C(16) C(15) 120.3(9) yes
P(1) C(17) C(18) 123.1(8) yes
P(1) C(17) C(22) 117.9(6) yes
C(18) C(17) C(22) 118.8(8) yes
C(17) C(18) C(19) 120.2(11) yes
C(18) C(19) C(20) 121.1(10) yes
C(19) C(20) C(21) 118.7(9) yes
C(20) C(21) C(22) 120.8(12) yes
C(17) C(22) C(21) 120.4(9) yes
P(1) C(23) C(24) 122.3(6) yes
P(1) C(23) C(28) 117.8(6) yes
C(24) C(23) C(28) 120.0(7) yes
C(23) C(24) C(25) 119.9(8) yes
C(24) C(25) C(26) 119.7(10) yes
C(25) C(26) C(27) 120.7(9) yes
C(26) C(27) C(28) 120.1(10) yes
C(23) C(28) C(27) 119.6(10) yes
Pd(2) C(29) C(30) 88.7(7) yes
Pd(1) C(30) C(29) 113.5(7) yes
Pd(1) C(30) C(31) 61.4(6) yes
C(29) C(30) C(31) 126.5(8) yes
Pd(1) C(31) C(30) 81.6(7) yes
C(33) C(32) C(37) 118.4(11) yes
C(32) C(33) C(34) 120.3(14) yes
C(33) C(34) C(35) 121.2(13) yes
C(34) C(35) C(36) 117.8(12) yes
C(35) C(36) C(37) 119.2(14) yes
C(32) C(37) C(36) 123.1(12) yes
N(1) C(1) H(1) 117.861 no
C(2) C(1) H(1) 117.857 no
C(1) C(2) H(2) 121.595 no
C(3) C(2) H(2) 121.598 no
C(2) C(3) H(3) 120.403 no
C(4) C(3) H(3) 120.387 no
C(4) C(6) H(6) 119.946 no
C(7) C(6) H(6) 119.940 no
C(6) C(7) H(7) 119.603 no
C(8) C(7) H(7) 119.589 no
C(7) C(8) H(8) 119.169 no
C(9) C(8) H(8) 119.166 no
N(2) C(10) H(10) 119.264 no
N(3) C(10) H(10) 119.251 no
C(11) C(12) H(12) 120.300 no
C(13) C(12) H(12) 120.301 no
C(12) C(13) H(13) 118.499 no
C(14) C(13) H(13) 118.489 no
C(13) C(14) H(14) 121.224 no
C(15) C(14) H(14) 121.226 no
C(14) C(15) H(15) 119.150 no
C(16) C(15) H(15) 119.141 no
C(17) C(18) H(18) 119.898 no
C(19) C(18) H(18) 119.890 no
C(18) C(19) H(19) 119.474 no
C(20) C(19) H(19) 119.460 no
C(19) C(20) H(20) 120.638 no
C(21) C(20) H(20) 120.638 no
C(20) C(21) H(21) 119.607 no
C(22) C(21) H(21) 119.621 no
C(17) C(22) H(22) 119.783 no
C(21) C(22) H(22) 119.778 no
C(23) C(24) H(24) 120.048 no
C(25) C(24) H(24) 120.042 no
C(24) C(25) H(25) 120.133 no
C(26) C(25) H(25) 120.123 no
C(25) C(26) H(26) 119.667 no
C(27) C(26) H(26) 119.648 no
C(26) C(27) H(27) 119.966 no
C(28) C(27) H(27) 119.971 no
C(23) C(28) H(28) 120.216 no
C(27) C(28) H(28) 120.211 no
Pd(2) C(29) H(29A) 101.9(7) no
Pd(2) C(29) H(29B) 79.5(7) no
C(30) C(29) H(29A) 119.6(8) no
C(30) C(29) H(29B) 122.1(9) no
H(29A) C(29) H(29B) 118.4(9) no
Pd(1) C(30) H(30) 94.6(8) no
C(29) C(30) H(30) 116.1(7) no
C(31) C(30) H(30) 117.4(8) no
Pd(1) C(31) H(31A) 102.7(7) no
Pd(1) C(31) H(31B) 86.4(8) no
C(30) C(31) H(31A) 119.9(8) no
C(30) C(31) H(31B) 121.8(9) no
H(31A) C(31) H(31B) 118.4(8) no
C(33) C(32) H(32) 120.786 no
C(37) C(32) H(32) 120.794 no
C(32) C(33) H(33) 119.865 no
C(34) C(33) H(33) 119.854 no
C(33) C(34) H(34) 119.421 no
C(35) C(34) H(34) 119.421 no
C(34) C(35) H(35) 121.090 no
C(36) C(35) H(35) 121.086 no
C(35) C(36) H(36) 120.380 no
C(37) C(36) H(36) 120.377 no
C(32) C(37) H(37) 118.459 no
C(36) C(37) H(37) 118.470 no

loop_
_geom_bond_atom_site_label_1
_geom_bond_atom_site_label_2
_geom_bond_distance
_geom_bond_publ_flag
Pd(1) Pd(2) 2.5832(8) yes
Pd(1) N(1) 2.110(6) yes
Pd(1) N(2) 2.112(8) yes
Pd(1) C(30) 2.324(10) yes
Pd(1) C(31) 2.062(11) yes
Pd(2) P(1) 2.2416(19) yes
Pd(2) N(3) 2.140(8) yes
Pd(2) C(29) 2.066(12) yes
P(1) C(16) 1.824(10) yes
P(1) C(17) 1.820(8) yes
P(1) C(23) 1.817(7) yes
N(1) C(1) 1.250(15) yes
N(1) C(5) 1.366(14) yes
N(2) C(9) 1.398(9) yes
N(2) C(10) 1.315(10) yes
N(3) C(10) 1.327(10) yes
N(3) C(11) 1.398(10) yes
C(1) C(2) 1.472(12) yes
C(2) C(3) 1.359(17) yes
C(3) C(4) 1.420(13) yes
C(4) C(5) 1.401(10) yes
C(4) C(6) 1.404(17) yes
C(5) C(9) 1.437(12) yes
C(6) C(7) 1.371(15) yes
C(7) C(8) 1.404(12) yes
C(8) C(9) 1.382(16) yes
C(11) C(12) 1.399(16) yes
C(11) C(16) 1.412(11) yes
C(12) C(13) 1.389(13) yes
C(13) C(14) 1.375(15) yes
C(14) C(15) 1.379(18) yes
C(15) C(16) 1.389(11) yes
C(17) C(18) 1.375(13) yes
C(17) C(22) 1.398(16) yes
C(18) C(19) 1.391(13) yes
C(19) C(20) 1.368(19) yes
C(20) C(21) 1.390(16) yes
C(21) C(22) 1.369(12) yes
C(23) C(24) 1.371(12) yes
C(23) C(28) 1.398(12) yes
C(24) C(25) 1.401(12) yes
C(25) C(26) 1.373(15) yes
C(26) C(27) 1.372(18) yes
C(27) C(28) 1.389(13) yes
C(29) C(30) 1.432(12) yes
C(30) C(31) 1.414(11) yes
C(32) C(33) 1.363(18) yes
C(32) C(37) 1.349(19) yes
C(33) C(34) 1.371(16) yes
C(34) C(35) 1.38(3) yes
C(35) C(36) 1.39(2) yes
C(36) C(37) 1.359(15) yes
C(1) H(1) 0.930 no
C(2) H(2) 0.930 no
C(3) H(3) 0.930 no
C(6) H(6) 0.930 no
C(7) H(7) 0.930 no
C(8) H(8) 0.930 no
C(10) H(10) 0.930 no
C(12) H(12) 0.930 no
C(13) H(13) 0.930 no
C(14) H(14) 0.930 no
C(15) H(15) 0.930 no
C(18) H(18) 0.930 no
C(19) H(19) 0.930 no
C(20) H(20) 0.930 no
C(21) H(21) 0.930 no
C(22) H(22) 0.930 no
C(24) H(24) 0.930 no
C(25) H(25) 0.930 no
C(26) H(26) 0.930 no
C(27) H(27) 0.930 no
C(28) H(28) 0.930 no
C(29) H(29A) 0.943(9) no
C(29) H(29B) 0.932(8) no
C(30) H(30) 0.949(9) no
C(31) H(31A) 0.943(9) no
C(31) H(31B) 0.933(9) no
C(32) H(32) 0.930 no
C(33) H(33) 0.930 no
C(34) H(34) 0.930 no
C(35) H(35) 0.930 no
C(36) H(36) 0.930 no
C(37) H(37) 0.930 no

loop_
_geom_contact_atom_site_label_1
_geom_contact_atom_site_label_2
_geom_contact_distance
_geom_contact_publ_flag
_geom_contact_site_symmetry_2
N(1) C(3) 2.800(10) no .
N(2) C(11) 3.578(9) no .
N(3) C(9) 3.582(9) no .
C(1) C(4) 2.718(19) no .
C(1) C(9) 3.530(18) no .
C(1) C(31) 3.472(13) no .
C(2) C(5) 2.744(13) no .
C(4) C(8) 2.794(14) no .
C(5) C(7) 2.771(17) no .
C(6) C(9) 2.832(11) no .
C(8) C(10) 2.912(12) no .
C(10) C(12) 2.878(12) no .
C(11) C(14) 2.826(12) no .
C(12) C(15) 2.770(14) no .
C(13) C(16) 2.745(17) no .
C(15) C(17) 3.561(14) no .
C(15) C(18) 3.545(13) no .
C(15) C(23) 3.255(15) no .
C(15) C(24) 3.499(17) no .
C(16) C(18) 3.106(12) no .
C(17) C(20) 2.788(12) no .
C(17) C(24) 3.075(10) no .
C(18) C(21) 2.753(17) no .
C(19) C(22) 2.748(15) no .
C(22) C(23) 3.280(11) no .
C(22) C(24) 3.367(11) no .
C(23) C(26) 2.767(12) no .
C(24) C(27) 2.769(14) no .
C(25) C(28) 2.769(15) no .
C(32) C(35) 2.774(16) no .
C(33) C(36) 2.74(2) no .
C(34) C(37) 2.696(19) no .
Pd(1) C(3) 3.570(9) no 2_766
Pd(2) C(3) 3.522(8) no 2_766
N(1) N(1) 3.400(9) no 2_766
N(2) C(2) 3.520(11) no 2_766
C(1) C(27) 3.543(18) no 2_676
C(2) N(2) 3.520(11) no 2_766
C(2) C(10) 3.593(13) no 2_766
C(3) Pd(1) 3.570(9) no 2_766
C(3) Pd(2) 3.522(8) no 2_766
C(6) C(12) 3.453(14) no 2_666
C(7) C(12) 3.561(13) no 2_666
C(10) C(2) 3.593(13) no 2_766
C(12) C(6) 3.453(14) no 2_666
C(12) C(7) 3.561(13) no 2_666
C(27) C(1) 3.543(18) no 2_676
Pd(1) H(1) 3.0493 no .
Pd(1) H(29A) 3.4734(9) no .
Pd(2) H(28) 3.4140 no .
Pd(2) H(30) 2.7214(7) no .
P(1) H(15) 2.9467 no .
P(1) H(18) 2.9239 no .
P(1) H(22) 2.8294 no .
P(1) H(24) 2.9009 no .
P(1) H(28) 2.8295 no .
P(1) H(29A) 3.503(3) no .
P(1) H(29B) 3.006(3) no .
N(1) H(2) 3.2262 no .
N(1) H(31A) 3.395(9) no .
N(1) H(31B) 2.954(8) no .
N(2) H(8) 2.6880 no .
N(3) H(12) 2.6729 no .
C(1) H(3) 3.2702 no .
C(1) H(31A) 3.458(11) no .
C(1) H(31B) 2.978(10) no .
C(3) H(1) 3.2355 no .
C(3) H(6) 2.6682 no .
C(4) H(2) 3.2519 no .
C(4) H(7) 3.2431 no .
C(5) H(1) 3.0881 no .
C(5) H(3) 3.2652 no .
C(5) H(6) 3.2584 no .
C(5) H(8) 3.2494 no .
C(6) H(3) 2.6801 no .
C(6) H(8) 3.2414 no .
C(8) H(6) 3.2510 no .
C(8) H(10) 2.5936 no .
C(9) H(7) 3.2624 no .
C(9) H(10) 2.5106 no .
C(10) H(8) 2.6845 no .
C(10) H(12) 2.6442 no .
C(11) H(10) 2.5131 no .
C(11) H(13) 3.2400 no .
C(11) H(15) 3.2635 no .
C(11) H(18) 3.2215 no .
C(12) H(10) 2.5682 no .
C(12) H(14) 3.2675 no .
C(13) H(15) 3.1962 no .
C(14) H(12) 3.2598 no .
C(15) H(13) 3.1930 no .
C(15) H(18) 2.9750 no .
C(15) H(24) 3.3443 no .
C(16) H(12) 3.2572 no .
C(16) H(14) 3.2594 no .
C(16) H(18) 2.6402 no .
C(16) H(24) 3.5516 no .
C(17) H(15) 3.4789 no .
C(17) H(19) 3.2313 no .
C(17) H(21) 3.2390 no .
C(17) H(24) 2.6726 no .
C(18) H(15) 3.5640 no .
C(18) H(20) 3.2427 no .
C(18) H(22) 3.2262 no .
C(18) H(24) 3.3211 no .
C(19) H(21) 3.2114 no .
C(20) H(18) 3.2349 no .
C(20) H(22) 3.2351 no .
C(21) H(19) 3.2137 no .
C(22) H(18) 3.2302 no .
C(22) H(20) 3.2373 no .
C(22) H(24) 3.0308 no .
C(22) H(29A) 3.594(8) no .
C(23) H(15) 2.8852 no .
C(23) H(22) 3.0406 no .
C(23) H(25) 3.2379 no .
C(23) H(27) 3.2492 no .
C(23) H(29B) 3.409(8) no .
C(24) H(15) 2.8082 no .
C(24) H(22) 3.2598 no .
C(24) H(26) 3.2385 no .
C(24) H(28) 3.2368 no .
C(25) H(27) 3.2217 no .
C(26) H(24) 3.2369 no .
C(26) H(28) 3.2308 no .
C(27) H(25) 3.2225 no .
C(28) H(24) 3.2396 no .
C(28) H(26) 3.2296 no .
C(28) H(29B) 3.140(10) no .
C(29) H(28) 3.4995 no .
C(29) H(31A) 2.756(8) no .
C(29) H(31B) 3.373(8) no .
C(31) H(1) 2.9189 no .
C(31) H(29A) 2.757(8) no .
C(31) H(29B) 3.373(8) no .
C(32) H(34) 3.2054 no .
C(32) H(36) 3.2120 no .
C(33) H(35) 3.2400 no .
C(33) H(37) 3.1657 no .
C(34) H(32) 3.2147 no .
C(34) H(36) 3.2191 no .
C(35) H(33) 3.2342 no .
C(35) H(37) 3.2032 no .
C(36) H(32) 3.2160 no .
C(36) H(34) 3.2141 no .
C(37) H(33) 3.1720 no .
C(37) H(35) 3.2149 no .
H(1) H(2) 2.3973 no .
H(1) H(31A) 2.8614 no .
H(1) H(31B) 2.3835 no .
H(2) H(3) 2.3172 no .
H(3) H(6) 2.5337 no .
H(6) H(7) 2.2941 no .
H(7) H(8) 2.3165 no .
H(8) H(10) 2.1180 no .
H(8) H(12) 3.5729 no .
H(10) H(12) 2.1104 no .
H(12) H(13) 2.3026 no .
H(13) H(14) 2.3009 no .
H(14) H(15) 2.3140 no .
H(15) H(18) 3.1636 no .
H(15) H(24) 2.6168 no .
H(18) H(19) 2.3116 no .
H(19) H(20) 2.2992 no .
H(20) H(21) 2.3230 no .
H(21) H(22) 2.2905 no .
H(22) H(24) 3.1661 no .
H(22) H(29A) 3.0688 no .
H(22) H(29B) 3.5095 no .
H(24) H(25) 2.3341 no .
H(25) H(26) 2.2999 no .
H(26) H(27) 2.2968 no .
H(27) H(28) 2.3216 no .
H(28) H(29B) 2.5831 no .
H(29A) H(30) 2.8555(4) no .
H(29A) H(31A) 2.6395(4) no .
H(29B) H(30) 2.3451(4) no .
H(30) H(31A) 2.8525(5) no .
H(30) H(31B) 2.3415(4) no .
H(32) H(33) 2.3020 no .
H(32) H(37) 2.2681 no .
H(33) H(34) 2.2910 no .
H(34) H(35) 2.3198 no .
H(35) H(36) 2.3371 no .
H(36) H(37) 2.2730 no .
Pd(1) H(28) 3.3580 no 2_676
Pd(1) H(30) 3.3334(7) no 2_676
Pd(2) H(2) 3.5710 no 2_766
Pd(2) H(3) 3.1503 no 2_766
Pd(2) H(30) 2.7053(7) no 2_676
N(1) H(27) 3.1128 no 2_676
N(1) H(28) 3.2827 no 2_676
N(2) H(2) 3.4080 no 2_766
N(2) H(8) 3.4644 no 2_666
N(3) H(2) 3.1571 no 2_766
N(3) H(7) 3.4132 no 2_666
N(3) H(30) 3.240(6) no 2_676
C(1) H(27) 2.8699 no 2_676
C(1) H(28) 3.4330 no 2_676
C(2) H(27) 2.9272 no 2_676
C(3) H(27) 3.0540 no 2_676
C(3) H(29A) 3.424(9) no 2_766
C(3) H(31A) 3.578(10) no 2_766
C(4) H(12) 3.4889 no 2_666
C(4) H(27) 3.1821 no 2_676
C(4) H(31A) 3.107(8) no 2_766
C(5) H(27) 3.1967 no 2_676
C(6) H(12) 3.0388 no 2_666
C(6) H(29A) 3.516(9) no 2_766
C(6) H(31A) 2.946(10) no 2_766
C(7) H(10) 3.5033 no 2_666
C(7) H(12) 3.0439 no 2_666
C(7) H(31A) 3.374(11) no 2_766
C(8) H(8) 3.1284 no 2_666
C(8) H(10) 3.4419 no 2_666
C(8) H(12) 3.5140 no 2_666
C(8) H(36) 3.4603 no 2_766
C(9) H(8) 3.3987 no 2_666
C(10) H(2) 3.1421 no 2_766
C(10) H(7) 3.3579 no 2_666
C(10) H(8) 3.5177 no 2_666
C(11) H(35) 3.5364 no 2_766
C(12) H(6) 3.4415 no 2_666
C(12) H(35) 3.1890 no 2_766
C(13) H(20) 3.5721 no 1_455
C(13) H(21) 3.3576 no 1_455
C(13) H(26) 3.4134 no 1_545
C(13) H(35) 3.5333 no 2_766
C(14) H(20) 3.5346 no 1_455
C(14) H(21) 3.0733 no 1_455
C(14) H(24) 3.0674 no 2_675
C(14) H(32) 3.5393 no 2_676
C(15) H(24) 3.0740 no 2_675
C(15) H(32) 3.3599 no 2_676
C(15) H(33) 3.5242 no 2_676
C(16) H(32) 3.5005 no 2_676
C(17) H(2) 3.5200 no 2_766
C(17) H(3) 2.9328 no 2_766
C(18) H(2) 3.1814 no 2_766
C(18) H(3) 3.3503 no 2_766
C(18) H(15) 3.3371 no 2_675
C(19) H(15) 3.3796 no 2_675
C(19) H(26) 3.4112 no 1_645
C(19) H(33) 3.1651 no 1_554
C(19) H(34) 3.4700 no 2_766
C(20) H(13) 3.2669 no 1_655
C(20) H(14) 3.4446 no 1_655
C(20) H(14) 3.2228 no 2_675
C(20) H(21) 3.2390 no 2_775
C(20) H(26) 3.1511 no 1_645
C(20) H(33) 3.5337 no 1_554
C(21) H(3) 3.2196 no 2_766
C(21) H(13) 3.3978 no 1_655
C(21) H(14) 3.3361 no 1_655
C(21) H(14) 3.0717 no 2_675
C(21) H(20) 3.4057 no 2_775
C(21) H(21) 3.4659 no 2_775
C(22) H(3) 2.8515 no 2_766
C(22) H(14) 3.3409 no 2_675
C(23) H(33) 3.5849 no 2_676
C(24) H(14) 3.5711 no 2_675
C(25) H(18) 3.4521 no 2_675
C(25) H(34) 3.3526 no 1_464
C(26) H(13) 3.0587 no 1_565
C(26) H(33) 3.4642 no 2_676
C(26) H(34) 3.5145 no 1_464
C(27) H(13) 3.3112 no 1_565
C(27) H(33) 3.3222 no 2_676
C(28) H(31B) 3.565(12) no 2_676
C(28) H(33) 3.3745 no 2_676
C(29) H(3) 3.5194 no 2_766
C(29) H(7) 2.9165 no 1_565
C(29) H(30) 3.463(11) no 2_676
C(29) H(36) 3.4681 no 2_776
C(29) H(37) 3.2085 no 2_776
C(30) H(7) 2.7268 no 1_565
C(30) H(30) 3.024(11) no 2_676
C(31) H(7) 3.0863 no 1_565
C(31) H(32) 3.3309 no .
C(31) H(37) 3.5817 no .
C(32) H(1) 3.0480 no .
C(32) H(21) 3.3555 no 2_776
C(32) H(22) 3.5574 no 2_776
C(32) H(31B) 3.129(13) no .
C(33) H(1) 3.3338 no .
C(33) H(19) 3.2176 no 1_556
C(33) H(20) 3.3891 no 1_556
C(34) H(2) 3.3879 no .
C(34) H(19) 3.4047 no 1_556
C(34) H(20) 3.4001 no 1_556
C(34) H(25) 3.3812 no 1_646
C(35) H(2) 3.4537 no .
C(35) H(10) 3.5709 no 2_766
C(35) H(25) 3.3454 no 1_646
C(36) H(8) 3.5194 no 2_766
C(36) H(10) 3.3277 no 2_766
C(36) H(22) 3.0326 no 2_776
C(36) H(29A) 3.584(14) no 2_776
C(37) H(1) 3.1781 no .
C(37) H(6) 3.5485 no 1_565
C(37) H(22) 2.9693 no 2_776
C(37) H(29A) 3.214(15) no 2_776
C(37) H(31B) 3.531(14) no .
H(1) C(32) 3.0480 no .
H(1) C(33) 3.3338 no .
H(1) C(37) 3.1781 no .
H(1) H(27) 3.2292 no 2_676
H(1) H(28) 3.3763 no 2_676
H(1) H(32) 3.2951 no .
H(1) H(37) 3.4823 no .
H(2) Pd(2) 3.5710 no 2_766
H(2) N(2) 3.4080 no 2_766
H(2) N(3) 3.1571 no 2_766
H(2) C(10) 3.1421 no 2_766
H(2) C(17) 3.5200 no 2_766
H(2) C(18) 3.1814 no 2_766
H(2) C(34) 3.3879 no .
H(2) C(35) 3.4537 no .
H(2) H(10) 3.4532 no 2_766
H(2) H(18) 3.1449 no 2_766
H(2) H(27) 3.4134 no 2_676
H(2) H(34) 3.5333 no .
H(3) Pd(2) 3.1503 no 2_766
H(3) C(17) 2.9328 no 2_766
H(3) C(18) 3.3503 no 2_766
H(3) C(21) 3.2196 no 2_766
H(3) C(22) 2.8515 no 2_766
H(3) C(29) 3.5194 no 2_766
H(3) H(22) 3.1214 no 2_766
H(3) H(27) 3.5696 no 2_676
H(3) H(29A) 2.8723 no 2_766
H(6) C(12) 3.4415 no 2_666
H(6) C(37) 3.5485 no 1_545
H(6) H(12) 3.2732 no 2_666
H(6) H(29A) 2.9923 no 2_766
H(6) H(31A) 3.1042 no 2_766
H(6) H(32) 3.2261 no 1_545
H(6) H(37) 2.8557 no 1_545
H(7) N(3) 3.4132 no 2_666
H(7) C(10) 3.3579 no 2_666
H(7) C(29) 2.9165 no 1_545
H(7) C(30) 2.7268 no 1_545
H(7) C(31) 3.0863 no 1_545
H(7) H(10) 3.4832 no 2_666
H(7) H(12) 3.2709 no 2_666
H(7) H(29A) 3.1683 no 1_545
H(7) H(29B) 3.2920 no 1_545
H(7) H(30) 3.0106 no 1_545
H(7) H(31A) 3.3278 no 1_545
H(7) H(31B) 3.5312 no 1_545
H(8) N(2) 3.4644 no 2_666
H(8) C(8) 3.1284 no 2_666
H(8) C(9) 3.3987 no 2_666
H(8) C(10) 3.5177 no 2_666
H(8) C(36) 3.5194 no 2_766
H(8) H(8) 2.8197 no 2_666
H(8) H(10) 3.3743 no 2_666
H(8) H(36) 2.8908 no 2_766
H(10) C(7) 3.5033 no 2_666
H(10) C(8) 3.4419 no 2_666
H(10) C(35) 3.5709 no 2_766
H(10) C(36) 3.3277 no 2_766
H(10) H(2) 3.4532 no 2_766
H(10) H(7) 3.4832 no 2_666
H(10) H(8) 3.3743 no 2_666
H(10) H(35) 3.3865 no 2_766
H(10) H(36) 2.9320 no 2_766
H(12) C(4) 3.4889 no 2_666
H(12) C(6) 3.0388 no 2_666
H(12) C(7) 3.0439 no 2_666
H(12) C(8) 3.5140 no 2_666
H(12) H(6) 3.2732 no 2_666
H(12) H(7) 3.2709 no 2_666
H(12) H(27) 3.4911 no 1_545
H(12) H(35) 3.2450 no 2_766
H(12) H(36) 3.4682 no 2_766
H(13) C(20) 3.2669 no 1_455
H(13) C(21) 3.3978 no 1_455
H(13) C(26) 3.0587 no 1_545
H(13) C(27) 3.3112 no 1_545
H(13) H(20) 2.9487 no 1_455
H(13) H(21) 3.1655 no 1_455
H(13) H(26) 2.5529 no 1_545
H(13) H(27) 3.0187 no 1_545
H(14) C(20) 3.4446 no 1_455
H(14) C(20) 3.2228 no 2_675
H(14) C(21) 3.3361 no 1_455
H(14) C(21) 3.0717 no 2_675
H(14) C(22) 3.3409 no 2_675
H(14) C(24) 3.5711 no 2_675
H(14) H(20) 2.9093 no 1_455
H(14) H(20) 3.5462 no 2_675
H(14) H(21) 2.6721 no 1_455
H(14) H(21) 3.3264 no 2_675
H(14) H(24) 2.8296 no 2_675
H(15) C(18) 3.3371 no 2_675
H(15) C(19) 3.3796 no 2_675
H(15) H(18) 3.4884 no 2_675
H(15) H(19) 3.5674 no 2_675
H(15) H(24) 2.8322 no 2_675
H(15) H(33) 3.1907 no 2_676
H(18) C(25) 3.4521 no 2_675
H(18) H(2) 3.1449 no 2_766
H(18) H(15) 3.4884 no 2_675
H(18) H(24) 3.2905 no 2_675
H(18) H(25) 3.0195 no 2_675
H(18) H(34) 3.1804 no 2_766
H(18) H(35) 3.3571 no 2_766
H(19) C(33) 3.2176 no 1_554
H(19) C(34) 3.4047 no 1_554
H(19) H(15) 3.5674 no 2_675
H(19) H(26) 3.1713 no 1_645
H(19) H(33) 2.6210 no 1_554
H(19) H(34) 2.9869 no 1_554
H(19) H(34) 2.8361 no 2_766
H(20) C(13) 3.5721 no 1_655
H(20) C(14) 3.5346 no 1_655
H(20) C(21) 3.4057 no 2_775
H(20) C(33) 3.3891 no 1_554
H(20) C(34) 3.4001 no 1_554
H(20) H(13) 2.9487 no 1_655
H(20) H(14) 2.9093 no 1_655
H(20) H(14) 3.5462 no 2_675
H(20) H(21) 2.8205 no 2_775
H(20) H(26) 2.7105 no 1_645
H(20) H(33) 3.3166 no 1_554
H(20) H(34) 3.3360 no 1_554
H(21) C(13) 3.3576 no 1_655
H(21) C(14) 3.0733 no 1_655
H(21) C(20) 3.2390 no 2_775
H(21) C(21) 3.4659 no 2_775
H(21) C(32) 3.3555 no 2_776
H(21) H(13) 3.1655 no 1_655
H(21) H(14) 2.6721 no 1_655
H(21) H(14) 3.3264 no 2_675
H(21) H(20) 2.8205 no 2_775
H(21) H(21) 3.2430 no 2_775
H(21) H(32) 3.4322 no 2_776
H(22) C(32) 3.5574 no 2_776
H(22) C(36) 3.0326 no 2_776
H(22) C(37) 2.9693 no 2_776
H(22) H(3) 3.1214 no 2_766
H(22) H(36) 3.1504 no 2_776
H(22) H(37) 3.0455 no 2_776
H(24) C(14) 3.0674 no 2_675
H(24) C(15) 3.0740 no 2_675
H(24) H(14) 2.8296 no 2_675
H(24) H(15) 2.8322 no 2_675
H(24) H(18) 3.2905 no 2_675
H(25) C(34) 3.3812 no 1_464
H(25) C(35) 3.3454 no 1_464
H(25) H(18) 3.0195 no 2_675
H(25) H(34) 2.8132 no 1_464
H(25) H(35) 2.7598 no 1_464
H(26) C(13) 3.4134 no 1_565
H(26) C(19) 3.4112 no 1_465
H(26) C(20) 3.1511 no 1_465
H(26) H(13) 2.5529 no 1_565
H(26) H(19) 3.1713 no 1_465
H(26) H(20) 2.7105 no 1_465
H(26) H(34) 3.0984 no 1_464
H(27) N(1) 3.1128 no 2_676
H(27) C(1) 2.8699 no 2_676
H(27) C(2) 2.9272 no 2_676
H(27) C(3) 3.0540 no 2_676
H(27) C(4) 3.1821 no 2_676
H(27) C(5) 3.1967 no 2_676
H(27) H(1) 3.2292 no 2_676
H(27) H(2) 3.4134 no 2_676
H(27) H(3) 3.5696 no 2_676
H(27) H(12) 3.4911 no 1_565
H(27) H(13) 3.0187 no 1_565
H(28) Pd(1) 3.3580 no 2_676
H(28) N(1) 3.2827 no 2_676
H(28) C(1) 3.4330 no 2_676
H(28) H(1) 3.3763 no 2_676
H(28) H(31B) 2.8289 no 2_676
H(29A) C(3) 3.424(9) no 2_766
H(29A) C(6) 3.516(9) no 2_766
H(29A) C(36) 3.584(14) no 2_776
H(29A) C(37) 3.214(15) no 2_776
H(29A) H(3) 2.8723 no 2_766
H(29A) H(6) 2.9923 no 2_766
H(29A) H(7) 3.1683 no 1_565
H(29A) H(36) 3.2286 no 2_776
H(29A) H(37) 2.4712 no 2_776
H(29B) H(7) 3.2920 no 1_565
H(29B) H(30) 3.2416(4) no 2_676
H(29B) H(36) 3.1511 no 2_776
H(29B) H(37) 3.5088 no 2_776
H(30) Pd(1) 3.3334(7) no 2_676
H(30) Pd(2) 2.7053(7) no 2_676
H(30) N(3) 3.240(6) no 2_676
H(30) C(29) 3.463(11) no 2_676
H(30) C(30) 3.024(11) no 2_676
H(30) H(7) 3.0106 no 1_565
H(30) H(29B) 3.2416(4) no 2_676
H(30) H(30) 2.3289(4) no 2_676
H(31A) C(3) 3.578(10) no 2_766
H(31A) C(4) 3.107(8) no 2_766
H(31A) C(6) 2.946(10) no 2_766
H(31A) C(7) 3.374(11) no 2_766
H(31A) H(6) 3.1042 no 2_766
H(31A) H(7) 3.3278 no 1_565
H(31A) H(32) 3.5893 no .
H(31A) H(37) 3.2273 no .
H(31B) C(28) 3.565(12) no 2_676
H(31B) C(32) 3.129(13) no .
H(31B) C(37) 3.531(14) no .
H(31B) H(7) 3.5312 no 1_565
H(31B) H(28) 2.8289 no 2_676
H(31B) H(32) 2.6817 no .
H(31B) H(37) 3.3951 no .
H(32) C(14) 3.5393 no 2_676
H(32) C(15) 3.3599 no 2_676
H(32) C(16) 3.5005 no 2_676
H(32) C(31) 3.3309 no .
H(32) H(1) 3.2951 no .
H(32) H(6) 3.2261 no 1_565
H(32) H(21) 3.4322 no 2_776
H(32) H(31A) 3.5893 no .
H(32) H(31B) 2.6817 no .
H(33) C(15) 3.5242 no 2_676
H(33) C(19) 3.1651 no 1_556
H(33) C(20) 3.5337 no 1_556
H(33) C(23) 3.5849 no 2_676
H(33) C(26) 3.4642 no 2_676
H(33) C(27) 3.3222 no 2_676
H(33) C(28) 3.3745 no 2_676
H(33) H(15) 3.1907 no 2_676
H(33) H(19) 2.6210 no 1_556
H(33) H(20) 3.3166 no 1_556
H(34) C(19) 3.4700 no 2_766
H(34) C(25) 3.3526 no 1_646
H(34) C(26) 3.5145 no 1_646
H(34) H(2) 3.5333 no .
H(34) H(18) 3.1804 no 2_766
H(34) H(19) 2.9869 no 1_556
H(34) H(19) 2.8361 no 2_766
H(34) H(20) 3.3360 no 1_556
H(34) H(25) 2.8132 no 1_646
H(34) H(26) 3.0984 no 1_646
H(35) C(11) 3.5364 no 2_766
H(35) C(12) 3.1890 no 2_766
H(35) C(13) 3.5333 no 2_766
H(35) H(10) 3.3865 no 2_766
H(35) H(12) 3.2450 no 2_766
H(35) H(18) 3.3571 no 2_766
H(35) H(25) 2.7598 no 1_646
H(36) C(8) 3.4603 no 2_766
H(36) C(29) 3.4681 no 2_776
H(36) H(8) 2.8908 no 2_766
H(36) H(10) 2.9320 no 2_766
H(36) H(12) 3.4682 no 2_766
H(36) H(22) 3.1504 no 2_776
H(36) H(29A) 3.2286 no 2_776
H(36) H(29B) 3.1511 no 2_776
H(37) C(29) 3.2085 no 2_776
H(37) C(31) 3.5817 no .
H(37) H(1) 3.4823 no .
H(37) H(6) 2.8557 no 1_565
H(37) H(22) 3.0455 no 2_776
H(37) H(29A) 2.4712 no 2_776
H(37) H(29B) 3.5088 no 2_776
H(37) H(31A) 3.2273 no .
H(37) H(31B) 3.3951 no .

loop_
_geom_torsion_atom_site_label_1
_geom_torsion_atom_site_label_2
_geom_torsion_atom_site_label_3
_geom_torsion_atom_site_label_4
_geom_torsion
_geom_torsion_publ_flag
Pd(2) Pd(1) N(1) C(1) 136.5(4) no
Pd(2) Pd(1) N(1) C(5) -52.7(8) no
N(1) Pd(1) Pd(2) N(3) 46.5(6) no
N(1) Pd(1) Pd(2) C(29) -137.0(6) no
Pd(2) Pd(1) N(2) C(9) 169.8(4) no
Pd(2) Pd(1) N(2) C(10) 2.3(4) no
N(2) Pd(1) Pd(2) N(3) 1.75(16) no
N(2) Pd(1) Pd(2) C(29) 178.30(16) no
Pd(2) Pd(1) C(30) C(29) -28.9(4) no
Pd(2) Pd(1) C(30) C(31) -149.1(4) no
C(30) Pd(1) Pd(2) N(3) -158.6(3) no
C(30) Pd(1) Pd(2) C(29) 17.9(3) no
Pd(2) Pd(1) C(31) C(30) 26.7(4) no
C(31) Pd(1) Pd(2) N(3) -176.7(3) no
C(31) Pd(1) Pd(2) C(29) -0.1(3) no
N(1) Pd(1) N(2) C(9) 6.4(4) no
N(1) Pd(1) N(2) C(10) -161.1(5) no
N(2) Pd(1) N(1) C(1) -177.8(6) no
N(2) Pd(1) N(1) C(5) -7.0(4) no
N(1) Pd(1) C(30) C(29) 135.9(5) no
N(1) Pd(1) C(30) C(31) 15.8(6) no
C(30) Pd(1) N(1) C(1) -8.6(8) no
C(30) Pd(1) N(1) C(5) 162.3(4) no
N(1) Pd(1) C(31) C(30) -169.6(4) no
C(31) Pd(1) N(1) C(1) 1.1(6) no
C(31) Pd(1) N(1) C(5) 171.9(4) no
N(2) Pd(1) C(30) C(29) -61.0(8) no
N(2) Pd(1) C(30) C(31) 178.9(3) no
C(30) Pd(1) N(2) C(9) -162.6(4) no
C(30) Pd(1) N(2) C(10) 29.9(7) no
C(30) Pd(1) C(31) C(30) -0.0(4) no
C(31) Pd(1) C(30) C(29) 120.1(9) no
C(31) Pd(1) C(30) C(31) 0.0(4) no
Pd(1) Pd(2) N(3) C(10) -6.4(4) no
Pd(1) Pd(2) N(3) C(11) -178.8(4) no
Pd(1) Pd(2) C(29) C(30) -25.8(3) no
P(1) Pd(2) N(3) C(10) 157.0(4) no
P(1) Pd(2) N(3) C(11) -15.5(4) no
N(3) Pd(2) P(1) C(16) 13.03(15) no
N(3) Pd(2) P(1) C(17) -98.62(19) no
N(3) Pd(2) P(1) C(23) 134.2(2) no
P(1) Pd(2) C(29) C(30) 170.6(3) no
C(29) Pd(2) P(1) C(16) -165.7(3) no
C(29) Pd(2) P(1) C(17) 82.7(3) no
C(29) Pd(2) P(1) C(23) -44.5(3) no
Pd(2) P(1) C(16) C(11) -12.6(5) no
Pd(2) P(1) C(16) C(15) 167.9(4) no
Pd(2) P(1) C(17) C(18) 97.3(5) no
Pd(2) P(1) C(17) C(22) -77.3(5) no
Pd(2) P(1) C(23) C(24) 160.8(5) no
Pd(2) P(1) C(23) C(28) -20.5(9) no
C(16) P(1) C(17) C(18) -12.8(6) no
C(16) P(1) C(17) C(22) 172.5(4) no
C(17) P(1) C(16) C(11) 105.2(5) no
C(17) P(1) C(16) C(15) -74.3(5) no
C(16) P(1) C(23) C(24) -79.7(8) no
C(16) P(1) C(23) C(28) 99.1(7) no
C(23) P(1) C(16) C(11) -147.7(5) no
C(23) P(1) C(16) C(15) 32.8(6) no
C(17) P(1) C(23) C(24) 29.3(9) no
C(17) P(1) C(23) C(28) -151.9(7) no
C(23) P(1) C(17) C(18) -122.9(6) no
C(23) P(1) C(17) C(22) 62.5(6) no
Pd(1) N(1) C(1) C(2) 179.8(6) no
Pd(1) N(1) C(5) C(4) -176.4(5) no
Pd(1) N(1) C(5) C(9) 6.4(8) no
C(1) N(1) C(5) C(4) -4.9(11) no
C(1) N(1) C(5) C(9) 177.9(8) no
C(5) N(1) C(1) C(2) 9.3(14) no
Pd(1) N(2) C(9) C(5) -5.2(8) no
Pd(1) N(2) C(9) C(8) 173.3(5) no
Pd(1) N(2) C(10) N(3) -8.0(9) no
C(9) N(2) C(10) N(3) -174.7(6) no
C(10) N(2) C(9) C(5) 162.9(6) no
C(10) N(2) C(9) C(8) -18.6(11) no
Pd(2) N(3) C(10) N(2) 9.9(9) no
Pd(2) N(3) C(11) C(12) -165.3(4) no
Pd(2) N(3) C(11) C(16) 11.3(7) no
C(10) N(3) C(11) C(12) 22.2(9) no
C(10) N(3) C(11) C(16) -161.2(6) no
C(11) N(3) C(10) N(2) -177.7(6) no
N(1) C(1) C(2) C(3) -8.4(14) no
C(1) C(2) C(3) C(4) 2.7(12) no
C(2) C(3) C(4) C(5) 1.1(11) no
C(2) C(3) C(4) C(6) -179.8(7) no
C(3) C(4) C(5) N(1) -0.4(11) no
C(3) C(4) C(5) C(9) 176.7(7) no
C(3) C(4) C(6) C(7) -178.8(7) no
C(5) C(4) C(6) C(7) 0.4(12) no
C(6) C(4) C(5) N(1) -179.5(7) no
C(6) C(4) C(5) C(9) -2.4(11) no
N(1) C(5) C(9) N(2) -0.7(10) no
N(1) C(5) C(9) C(8) -179.4(6) no
C(4) C(5) C(9) N(2) -178.0(6) no
C(4) C(5) C(9) C(8) 3.4(10) no
C(4) C(6) C(7) C(8) 0.7(14) no
C(6) C(7) C(8) C(9) 0.3(14) no
C(7) C(8) C(9) N(2) 179.3(8) no
C(7) C(8) C(9) C(5) -2.3(12) no
N(3) C(11) C(12) C(13) 178.2(6) no
N(3) C(11) C(16) P(1) 2.1(8) no
N(3) C(11) C(16) C(15) -178.3(5) no
C(12) C(11) C(16) P(1) 178.9(6) no
C(12) C(11) C(16) C(15) -1.5(9) no
C(16) C(11) C(12) C(13) 1.6(10) no
C(11) C(12) C(13) C(14) -0.6(12) no
C(12) C(13) C(14) C(15) -0.6(12) no
C(13) C(14) C(15) C(16) 0.7(12) no
C(14) C(15) C(16) P(1) 179.9(6) no
C(14) C(15) C(16) C(11) 0.3(11) no
P(1) C(17) C(18) C(19) -174.5(5) no
P(1) C(17) C(22) C(21) 175.2(5) no
C(18) C(17) C(22) C(21) 0.3(10) no
C(22) C(17) C(18) C(19) 0.1(10) no
C(17) C(18) C(19) C(20) -1.0(12) no
C(18) C(19) C(20) C(21) 1.5(12) no
C(19) C(20) C(21) C(22) -1.1(12) no
C(20) C(21) C(22) C(17) 0.2(12) no
P(1) C(23) C(24) C(25) 179.9(7) no
P(1) C(23) C(28) C(27) -179.2(7) no
C(24) C(23) C(28) C(27) -0.4(17) no
C(28) C(23) C(24) C(25) 1.1(16) no
C(23) C(24) C(25) C(26) -2.4(19) no
C(24) C(25) C(26) C(27) 3(2) no
C(25) C(26) C(27) C(28) -2(3) no
C(26) C(27) C(28) C(23) 1(2) no
Pd(2) C(29) C(30) Pd(1) 31.8(6) no
Pd(2) C(29) C(30) C(31) 102.7(10) no
Pd(1) C(30) C(31) Pd(1) -0.00(2) no
C(29) C(30) C(31) Pd(1) -99.3(11) no
C(33) C(32) C(37) C(36) -1(3) no
C(37) C(32) C(33) C(34) 0(3) no
C(32) C(33) C(34) C(35) 0(3) no
C(33) C(34) C(35) C(36) -0(3) no
C(34) C(35) C(36) C(37) 0(3) no
C(35) C(36) C(37) C(32) 0(3) no
